data_7230701
loop_
_publ_author_name
'Li, Feng-rui'
'Lv, Jing-hua'
'Yu, Kai'
'Zhang, Mao-lin'
'Wang, Kun-peng'
'Meng, Fan-xue'
'Zhou, Bai-bin'

_publ_section_title
;
 Effective photocatalytic and bifunctional electrocatalytic materials
 based on Keggin arsenomolybdates and different transition metal capped
 assemblies
;
_journal_issue 25
_journal_name_full CrystEngComm
_journal_page_first 3522
_journal_paper_doi 10.1039/C8CE00550H
_journal_volume 20
_journal_year 2018
_chemical_formula_moiety 'C20 H32 As Co2 Mo8 N8 O40 V4'
_chemical_formula_sum 'C20 H32 As Co2 Mo8 N8 O40 V4'
_chemical_formula_weight 2187.61
_space_group_IT_number 15
_space_group_name_Hall '-C 2yc'
_space_group_name_H-M_alt 'C 1 2/c 1'
_symmetry_cell_setting monoclinic
_symmetry_space_group_name_Hall '-C 2yc'
_symmetry_space_group_name_H-M 'C 1 2/c 1'
_atom_sites_solution_hydrogens geom
_atom_sites_solution_primary direct
_atom_sites_solution_secondary difmap
_audit_creation_method SHELXL-97
_audit_update_record
;
2018-05-09 deposited with the CCDC.
2018-05-21 downloaded from the CCDC.
;
_cell_angle_alpha 90.00
_cell_angle_beta 103.632(2)
_cell_angle_gamma 90.00
_cell_formula_units_Z 4
_cell_length_a 12.3495(11)
_cell_length_b 21.893(2)
_cell_length_c 19.7759(18)
_cell_measurement_reflns_used 4577
_cell_measurement_temperature 293(2)
_cell_measurement_theta_max 25.59
_cell_measurement_theta_min 1.86
_cell_volume 5196.1(8)
_computing_cell_refinement 'Bruker SMART'
_computing_data_collection 'Bruker SMART'
_computing_data_reduction 'Bruker SAINT'
_computing_molecular_graphics SHELXP-97
_computing_publication_material SHELXTL
_computing_structure_refinement 'SHELXL-97 (Sheldrick, 1997)'
_computing_structure_solution 'SHELXS-97 (Sheldrick, 1990)'
_diffrn_ambient_temperature 293(2)
_diffrn_measured_fraction_theta_full 0.992
_diffrn_measured_fraction_theta_max 0.992
_diffrn_measurement_device_type 'Bruker Smart APEX CCD area detector'
_diffrn_measurement_method 'phi and omega scans'
_diffrn_radiation_monochromator graphite
_diffrn_radiation_source 'fine-focus sealed tube'
_diffrn_radiation_type MoK\a
_diffrn_radiation_wavelength 0.71073
_diffrn_reflns_av_R_equivalents 0.0422
_diffrn_reflns_av_sigmaI/netI 0.0400
_diffrn_reflns_limit_h_max 14
_diffrn_reflns_limit_h_min -14
_diffrn_reflns_limit_k_max 23
_diffrn_reflns_limit_k_min -26
_diffrn_reflns_limit_l_max 20
_diffrn_reflns_limit_l_min -23
_diffrn_reflns_number 15907
_diffrn_reflns_theta_full 25.09
_diffrn_reflns_theta_max 25.09
_diffrn_reflns_theta_min 1.86
_exptl_absorpt_coefficient_mu 3.906
_exptl_absorpt_correction_T_max 0.535
_exptl_absorpt_correction_T_min 0.481
_exptl_absorpt_correction_type multi-scan
_exptl_absorpt_process_details SADABS
_exptl_crystal_colour blue
_exptl_crystal_density_diffrn 2.782
_exptl_crystal_density_method 'not measured'
_exptl_crystal_description block
_exptl_crystal_F_000 4108
_exptl_crystal_size_max 0.19
_exptl_crystal_size_mid 0.18
_exptl_crystal_size_min 0.16
_refine_diff_density_max 2.528
_refine_diff_density_min -1.187
_refine_diff_density_rms 0.169
_refine_ls_extinction_method none
_refine_ls_goodness_of_fit_ref 1.042
_refine_ls_hydrogen_treatment mixed
_refine_ls_matrix_type full
_refine_ls_number_parameters 393
_refine_ls_number_reflns 4577
_refine_ls_number_restraints 4
_refine_ls_restrained_S_all 1.048
_refine_ls_R_factor_all 0.0496
_refine_ls_R_factor_gt 0.0408
_refine_ls_shift/su_max 0.001
_refine_ls_shift/su_mean 0.000
_refine_ls_structure_factor_coef Fsqd
_refine_ls_weighting_details 'calc w=1/[\s^2^(Fo^2^)+(0.0524P)^2^+81.2788P] where P=(Fo^2^+2Fc^2^)/3'
_refine_ls_weighting_scheme calc
_refine_ls_wR_factor_gt 0.1097
_refine_ls_wR_factor_ref 0.1156
_reflns_number_gt 3897
_reflns_number_total 4577
_reflns_threshold_expression >2sigma(I)
_cod_data_source_file c8ce00550h2.cif
_cod_data_source_block 1
_cod_depositor_comments 'Adding full bibliography for 7230701--7230703.cif.'
_cod_original_sg_symbol_H-M 'C 2/c'
_cod_database_code 7230701

loop_
_symmetry_equiv_pos_as_xyz
'x, y, z'
'-x, y, -z+1/2'
'x+1/2, y+1/2, z'
'-x+1/2, y+1/2, -z+1/2'
'-x, -y, -z'
'x, -y, z-1/2'
'-x+1/2, -y+1/2, -z'
'x+1/2, -y+1/2, z-1/2'

loop_
_atom_site_label
_atom_site_type_symbol
_atom_site_fract_x
_atom_site_fract_y
_atom_site_fract_z
_atom_site_U_iso_or_equiv
_atom_site_adp_type
_atom_site_occupancy
_atom_site_symmetry_multiplicity
_atom_site_calc_flag
_atom_site_refinement_flags
As1 As 0.0000 0.42613(4) 0.2500 0.0147(2) Uani 1 2 d S
Mo4 Mo 0.29815(5) 0.43312(3) 0.30403(3) 0.02116(17) Uani 1 1 d .
Mo2 Mo -0.01752(5) 0.41972(3) 0.06818(3) 0.02091(17) Uani 1 1 d .
Mo3 Mo 0.14784(5) 0.54825(3) 0.19184(3) 0.02168(17) Uani 1 1 d .
Mo1 Mo 0.12994(5) 0.30421(3) 0.17823(3) 0.02084(17) Uani 1 1 d .
V2 V -0.15621(8) 0.54386(5) 0.13857(5) 0.0108(2) Uani 1 1 d .
V1 V -0.14547(9) 0.30932(5) 0.13463(5) 0.0142(2) Uani 1 1 d .
Co1 Co 0.24098(8) 0.42796(4) 0.14233(5) 0.0191(2) Uani 1 1 d .
O1 O 0.2832(4) 0.4880(2) 0.2168(3) 0.0235(11) Uani 1 1 d .
O2 O -0.0023(4) 0.3813(2) 0.1811(2) 0.0180(10) Uani 1 1 d .
O3 O 0.0007(4) 0.5634(2) 0.1682(3) 0.0247(11) Uani 1 1 d .
O4 O 0.1351(4) 0.2895(2) 0.2684(3) 0.0253(11) Uani 1 1 d .
O5 O -0.1087(4) 0.4779(2) 0.0865(2) 0.0245(11) Uani 1 1 d .
O6 O 0.2014(4) 0.5979(2) 0.1439(3) 0.0310(12) Uani 1 1 d .
O7 O -0.2316(4) 0.2599(2) 0.0935(3) 0.0280(12) Uani 1 1 d .
O8 O 0.2387(4) 0.3782(2) 0.2152(2) 0.0245(11) Uani 1 1 d .
O9 O 0.1199(4) 0.3622(2) 0.0949(2) 0.0236(11) Uani 1 1 d .
O10 O -0.0075(5) 0.4326(2) -0.0135(3) 0.0301(12) Uani 1 1 d .
O11 O -0.0034(4) 0.2692(2) 0.1390(2) 0.0236(11) Uani 1 1 d .
O12 O 0.4352(4) 0.4175(2) 0.3187(3) 0.0314(12) Uani 1 1 d .
O13 O -0.1132(4) 0.4708(2) 0.2321(2) 0.0196(10) Uani 1 1 d .
O14 O 0.1822(4) 0.5826(2) 0.2770(3) 0.0234(11) Uani 1 1 d .
O15 O -0.2049(4) 0.5938(2) 0.0797(3) 0.0312(12) Uani 1 1 d .
O16 O 0.2454(4) 0.3738(2) 0.3508(2) 0.0255(11) Uani 1 1 d .
O17 O 0.2209(4) 0.2548(3) 0.1574(3) 0.0325(13) Uani 1 1 d .
O18 O 0.1144(4) 0.4730(2) 0.1237(3) 0.0250(11) Uani 1 1 d .
O19 O -0.1143(4) 0.3550(2) 0.0568(2) 0.0245(11) Uani 1 1 d .
O20 O 0.2932(4) 0.4975(2) 0.3598(3) 0.0245(11) Uani 1 1 d .
N2 N 0.0828(7) 0.2837(4) 0.9807(4) 0.048(2) Uani 1 1 d .
H2A H 0.1152 0.3073 1.0141 0.058 Uiso 1 1 calc R
C1 C 0.0141(8) 0.3008(4) 0.9240(4) 0.039(2) Uani 1 1 d .
H1 H -0.0094 0.3408 0.9135 0.047 Uiso 1 1 calc R
C2 C 0.0953(10) 0.2222(5) 0.9785(6) 0.060(3) Uani 1 1 d .
H2 H 0.1388 0.1980 1.0131 0.073 Uiso 1 1 calc R
N1 N -0.0176(6) 0.2537(3) 0.8834(4) 0.0390(17) Uani 1 1 d .
C3 C 0.0344(10) 0.2034(4) 0.9183(5) 0.056(3) Uani 1 1 d .
H3 H 0.0276 0.1633 0.9023 0.068 Uiso 1 1 calc R
C4 C -0.0947(8) 0.2559(7) 0.8121(5) 0.070(4) Uani 1 1 d D
N4 N 0.9680(6) 0.1021(3) 0.1093(4) 0.0385(17) Uani 1 1 d .
N3 N 0.8250(6) 0.1092(4) 0.0260(4) 0.053(2) Uani 1 1 d .
H3A H 0.7705 0.1247 -0.0044 0.064 Uiso 1 1 calc R
C6 C 1.0607(8) 0.1181(5) 0.1696(5) 0.051(3) Uani 1 1 d D
C7 C 0.9423(9) 0.0440(5) 0.0832(6) 0.064(3) Uani 1 1 d .
H7 H 0.9811 0.0083 0.0989 0.077 Uiso 1 1 calc R
C8 C 0.8524(10) 0.0485(5) 0.0319(6) 0.068(3) Uani 1 1 d .
H8 H 0.8149 0.0167 0.0051 0.082 Uiso 1 1 calc R
C9 C 0.8937(7) 0.1394(5) 0.0732(5) 0.047(2) Uani 1 1 d .
H9 H 0.8909 0.1813 0.0805 0.056 Uiso 1 1 calc R
C5A C -0.0360(14) 0.2335(9) 0.7650(9) 0.061(7) Uani 0.50 1 d PD
C5B C -0.0456(13) 0.2815(8) 0.7618(8) 0.043(4) Uani 0.50 1 d PD
C10A C 1.0393(15) 0.1420(8) 0.2294(8) 0.042(4) Uani 0.50 1 d PD
C10B C 1.038(2) 0.1004(10) 0.2319(8) 0.083(11) Uani 0.50 1 d PD

loop_
_atom_site_aniso_label
_atom_site_aniso_U_11
_atom_site_aniso_U_22
_atom_site_aniso_U_33
_atom_site_aniso_U_23
_atom_site_aniso_U_13
_atom_site_aniso_U_12
As1 0.0161(5) 0.0124(5) 0.0151(5) 0.000 0.0029(4) 0.000
Mo4 0.0179(3) 0.0194(3) 0.0253(3) 0.0013(2) 0.0032(2) -0.0006(2)
Mo2 0.0249(3) 0.0200(3) 0.0177(3) 0.0005(2) 0.0048(2) 0.0001(2)
Mo3 0.0220(3) 0.0188(3) 0.0240(3) 0.0030(2) 0.0049(2) -0.0022(2)
Mo1 0.0216(3) 0.0183(3) 0.0222(3) -0.0020(2) 0.0042(2) 0.0024(2)
V2 0.0111(5) 0.0072(5) 0.0129(5) 0.0020(4) 0.0006(4) 0.0014(4)
V1 0.0153(5) 0.0106(6) 0.0153(6) -0.0026(4) 0.0012(4) -0.0009(4)
Co1 0.0201(5) 0.0203(5) 0.0192(5) 0.0051(4) 0.0093(4) 0.0080(4)
O1 0.020(2) 0.022(3) 0.029(3) 0.005(2) 0.007(2) 0.000(2)
O2 0.020(2) 0.016(2) 0.018(2) -0.0027(18) 0.0049(19) -0.0010(19)
O3 0.027(3) 0.019(3) 0.027(3) 0.001(2) 0.004(2) 0.001(2)
O4 0.024(3) 0.022(3) 0.028(3) -0.002(2) 0.003(2) 0.000(2)
O5 0.024(3) 0.021(3) 0.026(3) -0.002(2) 0.002(2) 0.000(2)
O6 0.032(3) 0.026(3) 0.034(3) 0.007(2) 0.006(2) -0.004(2)
O7 0.025(3) 0.023(3) 0.035(3) -0.005(2) 0.004(2) -0.005(2)
O8 0.027(3) 0.023(3) 0.024(3) -0.003(2) 0.005(2) -0.005(2)
O9 0.027(3) 0.023(3) 0.021(3) 0.000(2) 0.006(2) 0.005(2)
O10 0.038(3) 0.032(3) 0.021(3) 0.004(2) 0.007(2) -0.001(2)
O11 0.025(3) 0.020(3) 0.024(3) -0.002(2) 0.003(2) 0.002(2)
O12 0.021(3) 0.030(3) 0.041(3) 0.001(2) 0.002(2) 0.000(2)
O13 0.017(2) 0.018(3) 0.023(3) -0.0016(19) 0.0027(19) 0.0023(19)
O14 0.023(3) 0.016(3) 0.030(3) 0.001(2) 0.004(2) -0.002(2)
O15 0.035(3) 0.028(3) 0.027(3) 0.011(2) 0.002(2) 0.004(2)
O16 0.023(2) 0.025(3) 0.026(3) 0.000(2) 0.000(2) -0.002(2)
O17 0.031(3) 0.028(3) 0.037(3) -0.007(2) 0.005(2) 0.007(2)
O18 0.021(2) 0.024(3) 0.030(3) -0.004(2) 0.005(2) -0.002(2)
O19 0.027(3) 0.022(3) 0.022(3) -0.001(2) 0.000(2) 0.001(2)
O20 0.023(2) 0.021(3) 0.029(3) -0.001(2) 0.003(2) -0.003(2)
N2 0.065(5) 0.043(5) 0.036(4) -0.013(4) 0.008(4) -0.007(4)
C1 0.055(5) 0.036(5) 0.028(5) -0.003(4) 0.012(4) -0.003(4)
C2 0.077(8) 0.053(7) 0.052(6) 0.007(5) 0.016(6) 0.004(6)
N1 0.047(4) 0.043(5) 0.032(4) -0.012(3) 0.020(3) -0.012(3)
C3 0.095(8) 0.026(5) 0.049(6) -0.013(4) 0.020(6) -0.016(5)
C4 0.035(5) 0.141(12) 0.037(5) -0.023(6) 0.019(4) -0.031(6)
N4 0.033(4) 0.035(4) 0.045(4) 0.000(3) 0.004(3) 0.012(3)
N3 0.038(4) 0.073(6) 0.044(5) 0.022(4) 0.002(4) 0.012(4)
C6 0.042(5) 0.057(7) 0.047(6) -0.019(5) -0.007(4) 0.003(5)
C7 0.065(7) 0.033(6) 0.075(8) -0.013(5) -0.021(6) 0.017(5)
C8 0.064(7) 0.057(7) 0.067(8) -0.011(6) -0.018(6) -0.003(6)
C9 0.038(5) 0.040(5) 0.061(6) 0.005(5) 0.008(5) 0.012(4)
C5A 0.059(15) 0.046(12) 0.056(16) 0.022(11) -0.031(11) -0.030(10)
C5B 0.043(10) 0.032(11) 0.043(11) 0.003(8) -0.011(8) -0.001(8)
C10A 0.052(11) 0.016(9) 0.059(12) -0.009(8) 0.013(9) 0.000(8)
C10B 0.11(3) 0.048(13) 0.055(19) -0.026(11) -0.050(14) 0.056(15)

loop_
_atom_type_symbol
_atom_type_description
_atom_type_scat_dispersion_real
_atom_type_scat_dispersion_imag
_atom_type_scat_source
C C 0.0033 0.0016 'International Tables Vol C Tables 4.2.6.8 and 6.1.1.4'
H H 0.0000 0.0000 'International Tables Vol C Tables 4.2.6.8 and 6.1.1.4'
N N 0.0061 0.0033 'International Tables Vol C Tables 4.2.6.8 and 6.1.1.4'
O O 0.0106 0.0060 'International Tables Vol C Tables 4.2.6.8 and 6.1.1.4'
V V 0.3005 0.5294 'International Tables Vol C Tables 4.2.6.8 and 6.1.1.4'
Co Co 0.3494 0.9721 'International Tables Vol C Tables 4.2.6.8 and 6.1.1.4'
As As 0.0499 2.0058 'International Tables Vol C Tables 4.2.6.8 and 6.1.1.4'
Mo Mo -1.6832 0.6857 'International Tables Vol C Tables 4.2.6.8 and 6.1.1.4'

loop_
_geom_angle_atom_site_label_1
_geom_angle_atom_site_label_2
_geom_angle_atom_site_label_3
_geom_angle
_geom_angle_site_symmetry_1
_geom_angle_site_symmetry_3
O13 As1 O13 108.6(3) . 2
O13 As1 O2 108.5(2) . .
O13 As1 O2 111.5(2) 2 .
O13 As1 O2 111.5(2) . 2
O13 As1 O2 108.5(2) 2 2
O2 As1 O2 108.3(3) . 2
O12 Mo4 O20 103.4(2) . .
O12 Mo4 O16 103.6(2) . .
O20 Mo4 O16 100.4(2) . .
O12 Mo4 O1 98.6(2) . .
O20 Mo4 O1 92.7(2) . .
O16 Mo4 O1 150.7(2) . .
O12 Mo4 O8 99.6(2) . .
O20 Mo4 O8 154.2(2) . .
O16 Mo4 O8 85.4(2) . .
O1 Mo4 O8 72.10(19) . .
O12 Mo4 O13 168.3(2) . 2
O20 Mo4 O13 75.15(19) . 2
O16 Mo4 O13 88.07(19) . 2
O1 Mo4 O13 69.98(17) . 2
O8 Mo4 O13 79.97(18) . 2
O10 Mo2 O5 105.6(2) . .
O10 Mo2 O19 101.9(2) . .
O5 Mo2 O19 98.7(2) . .
O10 Mo2 O9 96.1(2) . .
O5 Mo2 O9 153.3(2) . .
O19 Mo2 O9 91.8(2) . .
O10 Mo2 O18 100.8(2) . .
O5 Mo2 O18 86.9(2) . .
O19 Mo2 O18 154.2(2) . .
O9 Mo2 O18 73.57(19) . .
O10 Mo2 O2 165.8(2) . .
O5 Mo2 O2 88.59(19) . .
O19 Mo2 O2 75.17(18) . .
O9 Mo2 O2 70.38(17) . .
O18 Mo2 O2 79.80(18) . .
O6 Mo3 O3 104.1(2) . .
O6 Mo3 O14 102.8(2) . .
O3 Mo3 O14 99.6(2) . .
O6 Mo3 O1 98.2(2) . .
O3 Mo3 O1 151.5(2) . .
O14 Mo3 O1 92.5(2) . .
O6 Mo3 O18 100.9(2) . .
O3 Mo3 O18 86.8(2) . .
O14 Mo3 O18 153.1(2) . .
O1 Mo3 O18 71.56(19) . .
O6 Mo3 O13 167.4(2) . 2
O3 Mo3 O13 88.5(2) . 2
O14 Mo3 O13 75.15(19) . 2
O1 Mo3 O13 69.69(17) . 2
O18 Mo3 O13 78.98(18) . 2
O17 Mo1 O4 104.9(2) . .
O17 Mo1 O11 102.4(2) . .
O4 Mo1 O11 99.4(2) . .
O17 Mo1 O9 96.8(2) . .
O4 Mo1 O9 152.2(2) . .
O11 Mo1 O9 92.3(2) . .
O17 Mo1 O8 99.8(2) . .
O4 Mo1 O8 85.6(2) . .
O11 Mo1 O8 155.0(2) . .
O9 Mo1 O8 73.69(19) . .
O17 Mo1 O2 166.9(2) . .
O4 Mo1 O2 88.1(2) . .
O11 Mo1 O2 75.47(18) . .
O9 Mo1 O2 70.53(17) . .
O8 Mo1 O2 80.25(17) . .
O15 V2 O3 104.3(2) . .
O15 V2 O5 103.3(3) . .
O3 V2 O5 85.3(2) . .
O15 V2 O14 102.3(3) . 2
O3 V2 O14 90.0(2) . 2
O5 V2 O14 154.3(2) . 2
O15 V2 O20 100.6(2) . 2
O3 V2 O20 155.1(2) . 2
O5 V2 O20 89.6(2) . 2
O14 V2 O20 84.0(2) 2 2
O15 V2 O13 170.2(2) . .
O3 V2 O13 83.71(19) . .
O5 V2 O13 82.75(19) . .
O14 V2 O13 71.61(18) 2 .
O20 V2 O13 71.42(17) 2 .
O7 V1 O4 103.4(2) . 2
O7 V1 O16 101.4(2) . 2
O4 V1 O16 85.0(2) 2 2
O7 V1 O11 101.7(2) . .
O4 V1 O11 90.3(2) 2 .
O16 V1 O11 156.9(2) 2 .
O7 V1 O19 100.2(2) . .
O4 V1 O19 156.4(2) 2 .
O16 V1 O19 89.7(2) 2 .
O11 V1 O19 85.6(2) . .
O7 V1 O2 170.8(2) . .
O4 V1 O2 84.11(19) 2 .
O16 V1 O2 84.35(18) 2 .
O11 V1 O2 72.68(18) . .
O19 V1 O2 72.44(18) . .
O8 Co1 O18 108.4(2) . .
O8 Co1 O1 81.8(2) . .
O18 Co1 O1 81.4(2) . .
O8 Co1 O9 78.6(2) . .
O18 Co1 O9 78.2(2) . .
O1 Co1 O9 145.4(2) . .
Co1 O1 Mo4 101.2(2) . .
Co1 O1 Mo3 100.9(2) . .
Mo4 O1 Mo3 118.1(2) . .
As1 O2 Mo2 123.1(2) . .
As1 O2 Mo1 124.1(2) . .
Mo2 O2 Mo1 97.71(16) . .
As1 O2 V1 124.7(2) . .
Mo2 O2 V1 89.10(15) . .
Mo1 O2 V1 88.41(15) . .
Mo3 O3 V2 156.5(3) . .
Mo1 O4 V1 156.6(3) . 2
Mo2 O5 V2 156.6(3) . .
Co1 O8 Mo4 104.5(2) . .
Co1 O8 Mo1 108.2(2) . .
Mo4 O8 Mo1 142.1(3) . .
Mo1 O9 Mo2 117.9(2) . .
Mo1 O9 Co1 99.23(19) . .
Mo2 O9 Co1 98.5(2) . .
Mo1 O11 V1 123.1(3) . .
As1 O13 Mo3 123.4(2) . 2
As1 O13 Mo4 123.9(2) . 2
Mo3 O13 Mo4 97.77(16) 2 2
As1 O13 V2 124.9(2) . .
Mo3 O13 V2 88.37(16) 2 .
Mo4 O13 V2 88.68(15) 2 .
Mo3 O14 V2 124.4(3) . 2
Mo4 O16 V1 156.8(3) . 2
Co1 O18 Mo2 109.3(2) . .
Co1 O18 Mo3 105.4(2) . .
Mo2 O18 Mo3 141.5(2) . .
Mo2 O19 V1 123.0(2) . .
Mo4 O20 V2 124.3(3) . 2
C1 N2 C2 108.4(8) . .
C1 N2 H2A 125.8 . .
C2 N2 H2A 125.8 . .
N2 C1 N1 110.2(8) . .
N2 C1 H1 124.9 . .
N1 C1 H1 124.9 . .
C3 C2 N2 107.1(10) . .
C3 C2 H2 126.4 . .
N2 C2 H2 126.4 . .
C1 N1 C3 106.7(8) . .
C1 N1 C4 125.5(9) . .
C3 N1 C4 127.8(8) . .
C2 C3 N1 107.6(9) . .
C2 C3 H3 126.2 . .
N1 C3 H3 126.2 . .
C5A C4 C5B 44.5(10) . .
C5A C4 N1 107.5(11) . .
C5B C4 N1 113.3(10) . .
C9 N4 C7 107.5(8) . .
C9 N4 C6 126.9(8) . .
C7 N4 C6 125.6(8) . .
C9 N3 C8 109.2(8) . .
C9 N3 H3A 125.4 . .
C8 N3 H3A 125.4 . .
C10A C6 C10B 38.7(10) . .
C10A C6 N4 120.8(11) . .
C10B C6 N4 111.6(13) . .
C8 C7 N4 107.2(9) . .
C8 C7 H7 126.4 . .
N4 C7 H7 126.4 . .
C7 C8 N3 106.5(9) . .
C7 C8 H8 126.7 . .
N3 C8 H8 126.7 . .
N3 C9 N4 109.5(9) . .
N3 C9 H9 125.2 . .
N4 C9 H9 125.2 . .
C5B C5A C5A 93.3(11) . 2_556
C5B C5A C4 67.8(9) . .
C5A C5A C4 155.0(16) 2_556 .
C5B C5A C5B 53.8(13) . 2_556
C5A C5A C5B 40.4(8) 2_556 2_556
C4 C5A C5B 116.7(14) . 2_556
C5A C5B C5B 85.8(11) . 2_556
C5A C5B C4 67.7(8) . .
C5B C5B C4 143.3(16) 2_556 .
C5A C5B C5A 46.2(13) . 2_556
C5B C5B C5A 40.4(7) 2_556 2_556
C4 C5B C5A 112.1(14) . 2_556
C10B C10A C6 71.2(9) . .
C10B C10A C10A 86.8(14) . 2_755
C6 C10A C10A 142.9(18) . 2_755
C10B C10A C10B 52.9(18) . 2_755
C6 C10A C10B 116.3(14) . 2_755
C10A C10A C10B 33.9(8) 2_755 2_755
C10A C10B C10B 93.1(14) . 2_755
C10A C10B C6 70.2(10) . .
C10B C10B C6 144(2) 2_755 .
C10A C10B C10A 59.3(14) . 2_755
C10B C10B C10A 33.9(8) 2_755 2_755
C6 C10B C10A 121.7(14) . 2_755

loop_
_geom_bond_atom_site_label_1
_geom_bond_atom_site_label_2
_geom_bond_distance
_geom_bond_site_symmetry_2
As1 O13 1.674(4) .
As1 O13 1.674(4) 2
As1 O2 1.674(4) .
As1 O2 1.674(4) 2
Mo4 O12 1.684(5) .
Mo4 O20 1.800(5) .
Mo4 O16 1.803(5) .
Mo4 O1 2.074(5) .
Mo4 O8 2.114(5) .
Mo4 O13 2.374(4) 2
Mo2 O10 1.673(5) .
Mo2 O5 1.793(5) .
Mo2 O19 1.833(5) .
Mo2 O9 2.079(5) .
Mo2 O18 2.093(5) .
Mo2 O2 2.351(5) .
Mo3 O6 1.677(5) .
Mo3 O3 1.797(5) .
Mo3 O14 1.801(5) .
Mo3 O1 2.095(5) .
Mo3 O18 2.106(5) .
Mo3 O13 2.371(5) 2
Mo1 O17 1.680(5) .
Mo1 O4 1.799(5) .
Mo1 O11 1.816(5) .
Mo1 O9 2.060(5) .
Mo1 O8 2.120(5) .
Mo1 O2 2.359(5) .
V2 O15 1.607(5) .
V2 O3 1.935(5) .
V2 O5 1.942(5) .
V2 O14 1.965(5) 2
V2 O20 1.979(5) 2
V2 O13 2.409(5) .
V1 O7 1.598(5) .
V1 O4 1.940(5) 2
V1 O16 1.941(5) 2
V1 O11 1.945(5) .
V1 O19 1.948(5) .
V1 O2 2.386(4) .
Co1 O8 1.812(5) .
Co1 O18 1.812(5) .
Co1 O1 1.951(5) .
Co1 O9 2.129(5) .
O4 V1 1.940(5) 2
O13 Mo3 2.371(5) 2
O13 Mo4 2.374(4) 2
O14 V2 1.965(5) 2
O16 V1 1.941(5) 2
O20 V2 1.980(5) 2
N2 C1 1.291(11) .
N2 C2 1.357(13) .
N2 H2A 0.8600 .
C1 N1 1.309(11) .
C1 H1 0.9300 .
C2 C3 1.316(14) .
C2 H2 0.9300 .
N1 C3 1.376(13) .
N1 C4 1.506(12) .
C3 H3 0.9300 .
C4 C5A 1.397(10) .
C4 C5B 1.398(10) .
N4 C9 1.307(11) .
N4 C7 1.383(12) .
N4 C6 1.487(11) .
N3 C9 1.286(12) .
N3 C8 1.369(14) .
N3 H3A 0.8600 .
C6 C10A 1.374(9) .
C6 C10B 1.382(10) .
C7 C8 1.319(14) .
C7 H7 0.9300 .
C8 H8 0.9300 .
C9 H9 0.9300 .
C5A C5B 1.06(2) .
C5A C5A 1.18(3) 2_556
C5A C5B 1.63(2) 2_556
C5B C5B 1.32(3) 2_556
C5B C5A 1.63(2) 2_556
C10A C10B 0.91(2) .
C10A C10A 1.41(3) 2_755
C10A C10B 1.63(2) 2_755
C10B C10B 1.31(4) 2_755
C10B C10A 1.63(2) 2_755

loop_
_geom_hbond_atom_site_label_D
_geom_hbond_atom_site_label_H
_geom_hbond_atom_site_label_A
_geom_hbond_distance_DH
_geom_hbond_distance_HA
_geom_hbond_distance_DA
_geom_hbond_angle_DHA
_geom_hbond_site_symmetry_A
N2 H2A O9 0.86 1.99 2.788(9) 154.3 1_556
N3 H3A O19 0.86 2.01 2.839(9) 160.9 7
